data_7024060
loop_
_publ_author_name
'Bruce, Michael I.'
'Zaitseva, Natasha N.'
'Skelton, Brian W.'
'White, Allan H.'
'Fox, Mark A.'
'Low, Paul J.'

_publ_section_title
;
 Syntheses and molecular structures of some tricobalt carbonyl clusters
 containing 2,4,6-trimethyl-1,3,5-trithiane.
;
_journal_issue 5
_journal_name_full 'Dalton transactions (Cambridge, England : 2003)'
_journal_page_first 1222
_journal_page_last 1234
_journal_paper_doi 10.1039/b909708b
_journal_volume 39
_journal_year 2010
_chemical_formula_moiety 'C33 H27 Au Co3 O6 P S3, C H Cl3'
_chemical_formula_sum 'C34 H28 Au Cl3 Co3 O6 P S3'
_chemical_formula_weight 1139.82
_chemical_name_systematic
;
?
;
_space_group_IT_number 15
_symmetry_cell_setting monoclinic
_symmetry_space_group_name_Hall '-C 2yc'
_symmetry_space_group_name_H-M 'C 1 2/c 1'
_atom_sites_solution_hydrogens geom
_atom_sites_solution_primary direct
_atom_sites_solution_secondary difmap
_audit_creation_date 2009-05-17T10:52:09-00:00
_audit_creation_method 'WinGX routine CIF_UPDATE'
_cell_angle_alpha 90
_cell_angle_beta 109.336(2)
_cell_angle_gamma 90
_cell_formula_units_Z 8
_cell_length_a 21.634(3)
_cell_length_b 15.125(2)
_cell_length_c 25.670(3)
_cell_measurement_reflns_used 5791
_cell_measurement_temperature 170(2)
_cell_measurement_theta_max 28.89
_cell_measurement_theta_min 2.10
_cell_volume 7925.8(18)
_computing_cell_refinement 'Siemens SAINT (Siemens, 1995)'
_computing_data_collection 'Siemens SMART (Siemens, 1995)'
_computing_data_reduction xtal
_computing_molecular_graphics OrtepII
_computing_publication_material WinGX
_computing_structure_refinement 'SHELXL-97 (Sheldrick, 2008)'
_computing_structure_solution xtal
_diffrn_ambient_temperature 170(2)
_diffrn_measured_fraction_theta_full 0.990
_diffrn_measured_fraction_theta_max 0.939
_diffrn_radiation_monochromator graphite
_diffrn_radiation_type MoK\a
_diffrn_radiation_wavelength 0.71073
_diffrn_reflns_av_R_equivalents 0.033
_diffrn_reflns_av_unetI/netI 0.0312
_diffrn_reflns_limit_h_max 27
_diffrn_reflns_limit_h_min -29
_diffrn_reflns_limit_k_max 20
_diffrn_reflns_limit_k_min -20
_diffrn_reflns_limit_l_max 34
_diffrn_reflns_limit_l_min -34
_diffrn_reflns_number 36320
_diffrn_reflns_theta_full 28.0
_diffrn_reflns_theta_max 28.96
_diffrn_reflns_theta_min 1.68
_exptl_absorpt_coefficient_mu 5.367
_exptl_absorpt_correction_T_max .381
_exptl_absorpt_correction_T_min .204
_exptl_absorpt_correction_type multi-scan
_exptl_absorpt_process_details
;
SADABS; Sheldrick, 1996
;
_exptl_crystal_colour dark_red
_exptl_crystal_density_diffrn 1.91
_exptl_crystal_density_method 'not measured'
_exptl_crystal_description spear
_exptl_crystal_F_000 4432
_exptl_crystal_size_max .45
_exptl_crystal_size_mid .23
_exptl_crystal_size_min .18
_refine_diff_density_max 1.622
_refine_diff_density_min -0.721
_refine_diff_density_rms 0.124
_refine_ls_extinction_method none
_refine_ls_goodness_of_fit_ref 1.092
_refine_ls_hydrogen_treatment constr
_refine_ls_matrix_type full
_refine_ls_number_parameters 463
_refine_ls_number_reflns 9864
_refine_ls_number_restraints 0
_refine_ls_restrained_S_all 1.092
_refine_ls_R_factor_all 0.0407
_refine_ls_R_factor_gt 0.0326
_refine_ls_shift/su_max 0.002
_refine_ls_shift/su_mean 0
_refine_ls_structure_factor_coef Fsqd
_refine_ls_weighting_details 'calc w=1/[\s^2^(Fo^2^)+(0.0187P)^2^+40.7608P] where P=(Fo^2^+2Fc^2^)/3'
_refine_ls_weighting_scheme calc
_refine_ls_wR_factor_gt 0.0643
_refine_ls_wR_factor_ref 0.0668
_reflns_number_gt 8590
_reflns_number_total 9864
_reflns_threshold_expression I>2\s(I)
_cod_data_source_file b909708b.txt
_cod_data_source_block br1179
_cod_original_sg_symbol_Hall -c_2yc
_cod_original_sg_symbol_H-M C_1_2/c_1
_cod_database_code 7024060

loop_
_symmetry_equiv_pos_as_xyz
'x, y, z'
'-x, y, -z+1/2'
'x+1/2, y+1/2, z'
'-x+1/2, y+1/2, -z+1/2'
'-x, -y, -z'
'x, -y, z-1/2'
'-x+1/2, -y+1/2, -z'
'x+1/2, -y+1/2, z-1/2'

loop_
_atom_site_label
_atom_site_type_symbol
_atom_site_fract_x
_atom_site_fract_y
_atom_site_fract_z
_atom_site_U_iso_or_equiv
_atom_site_adp_type
_atom_site_occupancy
_atom_site_symmetry_multiplicity
_atom_site_calc_flag
_atom_site_refinement_flags
Au1 Au 0.627067(7) 0.423051(9) 0.559628(5) 0.01974(4) Uani 1 1 d .
Co1 Co 0.60787(2) 0.14878(3) 0.724793(19) 0.02027(10) Uani 1 1 d .
Co2 Co 0.67731(2) 0.07874(3) 0.676934(19) 0.01973(10) Uani 1 1 d .
Co3 Co 0.72689(2) 0.17555(3) 0.757746(19) 0.02052(10) Uani 1 1 d .
S1 S 0.60768(4) 0.03343(6) 0.78176(4) 0.02383(19) Uani 1 1 d .
S2 S 0.69332(4) -0.05139(6) 0.72302(4) 0.02343(19) Uani 1 1 d .
S3 S 0.75382(4) 0.06595(6) 0.82149(4) 0.02466(19) Uani 1 1 d .
C11 C 0.5863(2) 0.2399(3) 0.75936(18) 0.0323(9) Uani 1 1 d .
O11 O 0.57351(18) 0.3011(2) 0.77940(17) 0.0562(10) Uani 1 1 d .
C12 C 0.53175(19) 0.1380(3) 0.67096(17) 0.0305(9) Uani 1 1 d .
O12 O 0.48361(15) 0.1362(3) 0.63513(14) 0.0551(10) Uani 1 1 d .
C21 C 0.6146(2) 0.0533(3) 0.61378(16) 0.0288(8) Uani 1 1 d .
O21 O 0.57504(16) 0.0412(2) 0.57226(13) 0.0489(9) Uani 1 1 d .
C22 C 0.7451(2) 0.0766(3) 0.65173(16) 0.0277(8) Uani 1 1 d .
O22 O 0.78779(16) 0.0763(2) 0.63519(14) 0.0436(8) Uani 1 1 d .
C31 C 0.8029(2) 0.1971(3) 0.74791(15) 0.0271(8) Uani 1 1 d .
O31 O 0.85155(15) 0.2123(2) 0.74137(14) 0.0422(8) Uani 1 1 d .
C32 C 0.72713(19) 0.2628(3) 0.80426(15) 0.0277(8) Uani 1 1 d .
O32 O 0.72703(17) 0.3177(2) 0.83495(12) 0.0435(8) Uani 1 1 d .
C1 C 0.68262(18) 0.0414(3) 0.84127(15) 0.0266(8) Uani 1 1 d .
H1 H 0.69 -0.0166 0.8611 0.032 Uiso 1 1 calc R
C2 C 0.62698(18) -0.0664(2) 0.75091(16) 0.0248(8) Uani 1 1 d .
H2 H 0.64 -0.1134 0.7799 0.03 Uiso 1 1 calc R
C3 C 0.76101(18) -0.0357(3) 0.78660(16) 0.0259(8) Uani 1 1 d .
H3 H 0.7619 -0.0865 0.8118 0.031 Uiso 1 1 calc R
C4 C 0.5662(2) -0.0974(3) 0.70489(18) 0.0334(9) Uani 1 1 d .
H4A H 0.5532 -0.0524 0.6758 0.05 Uiso 1 1 calc R
H4B H 0.5305 -0.1069 0.7198 0.05 Uiso 1 1 calc R
H4C H 0.5759 -0.1529 0.6894 0.05 Uiso 1 1 calc R
C5 C 0.82563(18) -0.0337(3) 0.77505(17) 0.0305(9) Uani 1 1 d .
H5A H 0.8324 -0.0906 0.7595 0.046 Uiso 1 1 calc R
H5B H 0.8616 -0.0228 0.8095 0.046 Uiso 1 1 calc R
H5C H 0.8244 0.0137 0.7487 0.046 Uiso 1 1 calc R
C6 C 0.6737(2) 0.1120(3) 0.88012(16) 0.0339(9) Uani 1 1 d .
H6A H 0.7142 0.118 0.9116 0.051 Uiso 1 1 calc R
H6B H 0.6378 0.095 0.8934 0.051 Uiso 1 1 calc R
H6C H 0.6633 0.1685 0.8605 0.051 Uiso 1 1 calc R
C10 C 0.66245(17) 0.1995(2) 0.68822(14) 0.0196(7) Uani 1 1 d .
C20 C 0.65101(17) 0.2695(2) 0.65054(14) 0.0201(7) Uani 1 1 d .
C30 C 0.64014(18) 0.3289(2) 0.61684(14) 0.0224(7) Uani 1 1 d .
P1 P 0.61827(5) 0.52576(6) 0.49271(4) 0.02029(19) Uani 1 1 d .
C111 C 0.58572(18) 0.6322(2) 0.50416(15) 0.0229(8) Uani 1 1 d .
C112 C 0.61482(19) 0.6730(3) 0.55514(16) 0.0296(9) Uani 1 1 d .
H112 H 0.6513 0.6459 0.5819 0.036 Uiso 1 1 calc R
C113 C 0.5910(2) 0.7523(3) 0.56698(18) 0.0342(9) Uani 1 1 d .
H113 H 0.6117 0.7804 0.6015 0.041 Uiso 1 1 calc R
C114 C 0.5368(2) 0.7912(3) 0.5286(2) 0.0365(10) Uani 1 1 d .
H114 H 0.5198 0.8452 0.5371 0.044 Uiso 1 1 calc R
C115 C 0.5077(2) 0.7512(3) 0.47823(19) 0.0358(10) Uani 1 1 d .
H115 H 0.4706 0.7779 0.4519 0.043 Uiso 1 1 calc R
C116 C 0.53206(19) 0.6722(3) 0.46561(16) 0.0283(8) Uani 1 1 d .
H116 H 0.5121 0.6453 0.4306 0.034 Uiso 1 1 calc R
C121 C 0.56932(18) 0.4906(3) 0.42390(14) 0.0240(8) Uani 1 1 d .
C122 C 0.5236(2) 0.4246(3) 0.41749(16) 0.0323(9) Uani 1 1 d .
H122 H 0.5175 0.3985 0.4491 0.039 Uiso 1 1 calc R
C123 C 0.4862(2) 0.3960(3) 0.36509(17) 0.0401(11) Uani 1 1 d .
H123 H 0.4551 0.35 0.361 0.048 Uiso 1 1 calc R
C124 C 0.4942(2) 0.4341(3) 0.31934(17) 0.0363(10) Uani 1 1 d .
H124 H 0.4686 0.4146 0.2835 0.044 Uiso 1 1 calc R
C125 C 0.5393(2) 0.5006(3) 0.32529(16) 0.0413(11) Uani 1 1 d .
H125 H 0.5443 0.5276 0.2935 0.05 Uiso 1 1 calc R
C126 C 0.5772(2) 0.5282(3) 0.37707(17) 0.0385(11) Uani 1 1 d .
H126 H 0.609 0.5733 0.3809 0.046 Uiso 1 1 calc R
C131 C 0.69811(18) 0.5496(3) 0.48744(14) 0.0221(7) Uani 1 1 d .
C132 C 0.7444(2) 0.4818(3) 0.49859(16) 0.0284(8) Uani 1 1 d .
H132 H 0.734 0.4253 0.5097 0.034 Uiso 1 1 calc R
C133 C 0.8052(2) 0.4963(3) 0.49352(18) 0.0355(10) Uani 1 1 d .
H133 H 0.8365 0.4498 0.501 0.043 Uiso 1 1 calc R
C134 C 0.8207(2) 0.5782(3) 0.47770(18) 0.0352(10) Uani 1 1 d .
H134 H 0.8627 0.5883 0.4748 0.042 Uiso 1 1 calc R
C135 C 0.7750(2) 0.6455(3) 0.46608(17) 0.0333(9) Uani 1 1 d .
H135 H 0.7856 0.7015 0.4545 0.04 Uiso 1 1 calc R
C136 C 0.71388(19) 0.6322(3) 0.47108(15) 0.0258(8) Uani 1 1 d .
H136 H 0.6829 0.679 0.4634 0.031 Uiso 1 1 calc R
Cl1 Cl 0.91826(7) 0.33207(14) 0.63086(7) 0.0858(6) Uani 1 1 d .
Cl2 Cl 0.78204(5) 0.28836(8) 0.60414(5) 0.0398(2) Uani 1 1 d .
Cl3 Cl 0.85066(6) 0.24742(9) 0.52770(5) 0.0492(3) Uani 1 1 d .
C01 C 0.8567(2) 0.2557(3) 0.59715(19) 0.0404(11) Uani 1 1 d .
H01 H 0.869 0.1965 0.6149 0.048 Uiso 1 1 calc R

loop_
_atom_site_aniso_label
_atom_site_aniso_U_11
_atom_site_aniso_U_22
_atom_site_aniso_U_33
_atom_site_aniso_U_23
_atom_site_aniso_U_13
_atom_site_aniso_U_12
Au1 0.02308(7) 0.02085(7) 0.01404(6) 0.00383(5) 0.00447(5) -0.00076(6)
Co1 0.0206(2) 0.0225(3) 0.0169(2) 0.00347(18) 0.00517(19) 0.00264(19)
Co2 0.0210(2) 0.0193(2) 0.0175(2) 0.00040(19) 0.00448(18) 0.00104(19)
Co3 0.0219(2) 0.0206(2) 0.0157(2) 0.00173(18) 0.00178(18) -0.00076(19)
S1 0.0227(4) 0.0274(5) 0.0203(4) 0.0055(4) 0.0057(4) 0.0000(4)
S2 0.0221(4) 0.0196(4) 0.0265(5) 0.0024(3) 0.0052(4) 0.0011(3)
S3 0.0232(4) 0.0269(5) 0.0187(4) 0.0053(4) 0.0000(3) -0.0004(4)
C11 0.028(2) 0.035(2) 0.035(2) -0.0023(18) 0.0122(18) 0.0028(17)
O11 0.053(2) 0.045(2) 0.075(3) -0.0201(19) 0.027(2) 0.0071(17)
C12 0.026(2) 0.041(2) 0.026(2) 0.0064(17) 0.0109(17) 0.0021(17)
O12 0.0266(17) 0.097(3) 0.0336(18) 0.0094(19) -0.0004(14) 0.0012(18)
C21 0.030(2) 0.030(2) 0.025(2) -0.0020(16) 0.0066(17) 0.0044(16)
O21 0.0398(18) 0.065(2) 0.0303(17) -0.0165(16) -0.0039(14) 0.0104(17)
C22 0.031(2) 0.028(2) 0.0235(19) -0.0020(16) 0.0088(16) -0.0004(17)
O22 0.0409(18) 0.053(2) 0.0452(19) -0.0067(16) 0.0257(16) -0.0039(15)
C31 0.030(2) 0.026(2) 0.0206(18) -0.0005(15) 0.0020(16) -0.0009(16)
O31 0.0323(17) 0.0442(19) 0.051(2) -0.0014(15) 0.0154(15) -0.0095(14)
C32 0.030(2) 0.032(2) 0.0188(18) 0.0021(16) 0.0047(15) -0.0037(16)
O32 0.061(2) 0.0427(19) 0.0292(16) -0.0126(14) 0.0173(15) -0.0100(16)
C1 0.0241(19) 0.032(2) 0.0212(18) 0.0103(16) 0.0040(15) 0.0005(16)
C2 0.0249(18) 0.0228(19) 0.0276(19) 0.0047(15) 0.0096(15) -0.0026(15)
C3 0.0239(19) 0.0221(19) 0.030(2) 0.0051(15) 0.0061(16) 0.0021(15)
C4 0.025(2) 0.035(2) 0.037(2) -0.0009(18) 0.0068(17) -0.0056(17)
C5 0.0222(19) 0.029(2) 0.035(2) 0.0064(17) 0.0034(17) 0.0026(16)
C6 0.039(2) 0.044(3) 0.0171(18) 0.0024(17) 0.0067(17) 0.003(2)
C10 0.0214(17) 0.0190(17) 0.0179(16) -0.0014(13) 0.0058(14) 0.0004(13)
C20 0.0183(16) 0.0222(18) 0.0189(17) -0.0030(14) 0.0051(13) -0.0004(14)
C30 0.0232(18) 0.0236(19) 0.0174(17) -0.0004(14) 0.0026(14) -0.0021(14)
P1 0.0228(4) 0.0231(5) 0.0140(4) 0.0040(3) 0.0048(3) -0.0019(4)
C111 0.0250(18) 0.0228(19) 0.0222(18) 0.0065(14) 0.0094(15) -0.0026(14)
C112 0.026(2) 0.037(2) 0.026(2) 0.0020(17) 0.0083(16) -0.0007(16)
C113 0.041(2) 0.033(2) 0.033(2) -0.0053(18) 0.0178(19) -0.0116(19)
C114 0.036(2) 0.027(2) 0.053(3) 0.0003(19) 0.023(2) 0.0008(18)
C115 0.030(2) 0.034(2) 0.043(3) 0.0116(19) 0.0113(19) 0.0041(18)
C116 0.0262(19) 0.033(2) 0.0213(18) 0.0065(16) 0.0023(15) -0.0018(16)
C121 0.0280(19) 0.028(2) 0.0154(16) 0.0023(14) 0.0057(14) -0.0027(15)
C122 0.034(2) 0.045(2) 0.0176(18) 0.0039(17) 0.0080(16) -0.0134(19)
C123 0.040(2) 0.052(3) 0.026(2) -0.0045(19) 0.0065(18) -0.023(2)
C124 0.040(2) 0.048(3) 0.0181(19) -0.0031(17) 0.0058(17) -0.011(2)
C125 0.053(3) 0.052(3) 0.0156(19) 0.0047(18) 0.0075(19) -0.019(2)
C126 0.047(3) 0.043(3) 0.022(2) 0.0019(18) 0.0072(19) -0.021(2)
C131 0.0235(18) 0.0285(19) 0.0142(16) -0.0015(14) 0.0059(14) -0.0029(15)
C132 0.033(2) 0.028(2) 0.0242(19) -0.0015(15) 0.0095(16) -0.0033(16)
C133 0.033(2) 0.039(3) 0.039(2) -0.0051(19) 0.0181(19) 0.0010(18)
C134 0.032(2) 0.043(3) 0.037(2) -0.009(2) 0.0207(19) -0.0092(19)
C135 0.045(2) 0.033(2) 0.028(2) -0.0025(17) 0.0196(19) -0.0125(19)
C136 0.030(2) 0.026(2) 0.0234(19) 0.0011(15) 0.0111(16) -0.0036(16)
Cl1 0.0405(7) 0.1322(16) 0.0832(11) -0.0687(11) 0.0185(7) -0.0319(9)
Cl2 0.0311(5) 0.0467(7) 0.0399(6) -0.0037(5) 0.0097(5) 0.0027(5)
Cl3 0.0515(7) 0.0541(8) 0.0435(7) -0.0193(6) 0.0176(6) -0.0026(6)
C01 0.030(2) 0.051(3) 0.037(2) -0.010(2) 0.0068(19) 0.000(2)

loop_
_atom_type_symbol
_atom_type_description
_atom_type_scat_dispersion_real
_atom_type_scat_dispersion_imag
_atom_type_scat_source
C C 0.0033 0.0016 'International Tables Vol C Tables 4.2.6.8 and 6.1.1.4'
H H 0 0 'International Tables Vol C Tables 4.2.6.8 and 6.1.1.4'
Au Au -2.0133 8.8022 'International Tables Vol C Tables 4.2.6.8 and 6.1.1.4'
Cl Cl 0.1484 0.1585 'International Tables Vol C Tables 4.2.6.8 and 6.1.1.4'
Co Co 0.3494 0.9721 'International Tables Vol C Tables 4.2.6.8 and 6.1.1.4'
O O 0.0106 0.006 'International Tables Vol C Tables 4.2.6.8 and 6.1.1.4'
P P 0.1023 0.0942 'International Tables Vol C Tables 4.2.6.8 and 6.1.1.4'
S S 0.1246 0.1234 'International Tables Vol C Tables 4.2.6.8 and 6.1.1.4'

loop_
_geom_angle_atom_site_label_1
_geom_angle_atom_site_label_2
_geom_angle_atom_site_label_3
_geom_angle
C30 Au1 P1 175.79(11)
C12 Co1 C11 97.5(2)
C12 Co1 C10 102.78(17)
C11 Co1 C10 104.01(18)
C12 Co1 S1 103.40(14)
C11 Co1 S1 102.48(15)
C10 Co1 S1 139.59(11)
C12 Co1 Co3 151.48(13)
C11 Co1 Co3 96.79(14)
C10 Co1 Co3 49.63(11)
S1 Co1 Co3 97.43(3)
C12 Co1 Co2 97.70(13)
C11 Co1 Co2 151.76(14)
C10 Co1 Co2 49.24(11)
S1 Co1 Co2 96.98(3)
Co3 Co1 Co2 60.19(2)
C21 Co2 C22 97.80(18)
C21 Co2 C10 103.40(17)
C22 Co2 C10 105.90(17)
C21 Co2 S2 103.11(14)
C22 Co2 S2 99.86(13)
C10 Co2 S2 139.76(11)
C21 Co2 Co1 98.07(13)
C22 Co2 Co1 153.33(13)
C10 Co2 Co1 49.36(11)
S2 Co2 Co1 97.23(3)
C21 Co2 Co3 151.73(13)
C22 Co2 Co3 97.70(13)
C10 Co2 Co3 49.41(11)
S2 Co2 Co3 97.33(3)
Co1 Co2 Co3 59.73(2)
C31 Co3 C32 99.34(18)
C31 Co3 C10 104.92(16)
C32 Co3 C10 109.10(16)
C31 Co3 S3 102.03(13)
C32 Co3 S3 96.59(13)
C10 Co3 S3 138.68(11)
C31 Co3 Co1 153.37(12)
C32 Co3 Co1 97.05(13)
C10 Co3 Co1 49.50(11)
S3 Co3 Co1 96.74(3)
C31 Co3 Co2 98.88(13)
C32 Co3 Co2 154.94(13)
C10 Co3 Co2 49.17(11)
S3 Co3 Co2 96.26(3)
Co1 Co3 Co2 60.078(19)
C2 S1 C1 98.66(18)
C2 S1 Co1 107.89(13)
C1 S1 Co1 107.28(13)
C3 S2 C2 99.77(18)
C3 S2 Co2 107.15(13)
C2 S2 Co2 108.07(13)
C3 S3 C1 100.63(19)
C3 S3 Co3 107.90(13)
C1 S3 Co3 108.26(13)
O11 C11 Co1 176.1(4)
O12 C12 Co1 175.6(4)
O21 C21 Co2 176.4(4)
O22 C22 Co2 178.9(4)
O31 C31 Co3 179.0(4)
O32 C32 Co3 178.6(4)
C6 C1 S3 110.2(3)
C6 C1 S1 109.0(3)
S3 C1 S1 112.4(2)
C6 C1 H1 108.4
S3 C1 H1 108.4
S1 C1 H1 108.4
C4 C2 S1 109.3(3)
C4 C2 S2 108.9(3)
S1 C2 S2 113.2(2)
C4 C2 H2 108.4
S1 C2 H2 108.4
S2 C2 H2 108.4
C5 C3 S2 110.3(3)
C5 C3 S3 108.3(3)
S2 C3 S3 112.4(2)
C5 C3 H3 108.6
S2 C3 H3 108.6
S3 C3 H3 108.6
C2 C4 H4A 109.5
C2 C4 H4B 109.5
H4A C4 H4B 109.5
C2 C4 H4C 109.5
H4A C4 H4C 109.5
H4B C4 H4C 109.5
C3 C5 H5A 109.5
C3 C5 H5B 109.5
H5A C5 H5B 109.5
C3 C5 H5C 109.5
H5A C5 H5C 109.5
H5B C5 H5C 109.5
C1 C6 H6A 109.5
C1 C6 H6B 109.5
H6A C6 H6B 109.5
C1 C6 H6C 109.5
H6A C6 H6C 109.5
H6B C6 H6C 109.5
C20 C10 Co2 128.6(3)
C20 C10 Co1 130.6(3)
Co2 C10 Co1 81.40(14)
C20 C10 Co3 134.4(3)
Co2 C10 Co3 81.42(14)
Co1 C10 Co3 80.87(14)
C30 C20 C10 178.4(4)
C20 C30 Au1 176.0(3)
C131 P1 C121 104.45(17)
C131 P1 C111 105.37(17)
C121 P1 C111 106.55(17)
C131 P1 Au1 110.39(12)
C121 P1 Au1 114.24(13)
C111 P1 Au1 114.97(12)
C116 C111 C112 119.2(4)
C116 C111 P1 123.1(3)
C112 C111 P1 117.6(3)
C113 C112 C111 120.4(4)
C113 C112 H112 119.8
C111 C112 H112 119.8
C112 C113 C114 120.1(4)
C112 C113 H113 119.9
C114 C113 H113 119.9
C115 C114 C113 119.8(4)
C115 C114 H114 120.1
C113 C114 H114 120.1
C114 C115 C116 120.5(4)
C114 C115 H115 119.8
C116 C115 H115 119.8
C115 C116 C111 120.0(4)
C115 C116 H116 120
C111 C116 H116 120
C122 C121 C126 118.9(3)
C122 C121 P1 119.6(3)
C126 C121 P1 121.5(3)
C121 C122 C123 120.4(4)
C121 C122 H122 119.8
C123 C122 H122 119.8
C124 C123 C122 120.1(4)
C124 C123 H123 119.9
C122 C123 H123 119.9
C123 C124 C125 119.9(4)
C123 C124 H124 120
C125 C124 H124 120
C124 C125 C126 120.3(4)
C124 C125 H125 119.9
C126 C125 H125 119.9
C125 C126 C121 120.4(4)
C125 C126 H126 119.8
C121 C126 H126 119.8
C132 C131 C136 119.3(3)
C132 C131 P1 118.3(3)
C136 C131 P1 122.3(3)
C133 C132 C131 120.3(4)
C133 C132 H132 119.9
C131 C132 H132 119.9
C134 C133 C132 120.1(4)
C134 C133 H133 119.9
C132 C133 H133 119.9
C133 C134 C135 120.0(4)
C133 C134 H134 120
C135 C134 H134 120
C134 C135 C136 120.7(4)
C134 C135 H135 119.7
C136 C135 H135 119.7
C135 C136 C131 119.6(4)
C135 C136 H136 120.2
C131 C136 H136 120.2
Cl3 C01 Cl2 111.3(2)
Cl3 C01 Cl1 109.8(3)
Cl2 C01 Cl1 109.7(3)
Cl3 C01 H01 108.7
Cl2 C01 H01 108.7
Cl1 C01 H01 108.7

loop_
_geom_bond_atom_site_label_1
_geom_bond_atom_site_label_2
_geom_bond_distance
Au1 C30 1.997(4)
Au1 P1 2.2768(9)
Co1 C12 1.772(4)
Co1 C11 1.783(4)
Co1 C10 1.897(4)
Co1 S1 2.2772(10)
Co1 Co3 2.4632(8)
Co1 Co2 2.4719(7)
Co2 C21 1.778(4)
Co2 C22 1.789(4)
Co2 C10 1.894(4)
Co2 S2 2.2632(11)
Co2 Co3 2.4747(7)
Co3 C31 1.774(4)
Co3 C32 1.778(4)
Co3 C10 1.901(3)
Co3 S3 2.2658(10)
S1 C2 1.816(4)
S1 C1 1.827(4)
S2 C3 1.812(4)
S2 C2 1.818(4)
S3 C3 1.811(4)
S3 C1 1.813(4)
C11 O11 1.136(5)
C12 O12 1.139(5)
C21 O21 1.139(5)
C22 O22 1.137(5)
C31 O31 1.143(5)
C32 O32 1.145(5)
C1 C6 1.516(6)
C1 H1 1
C2 C4 1.522(5)
C2 H2 1
C3 C5 1.522(5)
C3 H3 1
C4 H4A 0.98
C4 H4B 0.98
C4 H4C 0.98
C5 H5A 0.98
C5 H5B 0.98
C5 H5C 0.98
C6 H6A 0.98
C6 H6B 0.98
C6 H6C 0.98
C10 C20 1.399(5)
C20 C30 1.215(5)
P1 C131 1.813(4)
P1 C121 1.813(4)
P1 C111 1.820(4)
C111 C116 1.389(5)
C111 C112 1.394(5)
C112 C113 1.379(6)
C112 H112 0.95
C113 C114 1.388(6)
C113 H113 0.95
C114 C115 1.377(6)
C114 H114 0.95
C115 C116 1.388(6)
C115 H115 0.95
C116 H116 0.95
C121 C122 1.376(5)
C121 C126 1.391(5)
C122 C123 1.389(6)
C122 H122 0.95
C123 C124 1.369(6)
C123 H123 0.95
C124 C125 1.374(6)
C124 H124 0.95
C125 C126 1.376(6)
C125 H125 0.95
C126 H126 0.95
C131 C132 1.395(5)
C131 C136 1.396(5)
C132 C133 1.383(6)
C132 H132 0.95
C133 C134 1.378(6)
C133 H133 0.95
C134 C135 1.381(6)
C134 H134 0.95
C135 C136 1.384(6)
C135 H135 0.95
C136 H136 0.95
Cl1 C01 1.758(5)
Cl2 C01 1.755(5)
Cl3 C01 1.748(5)
C01 H01 1
